data_7242621
loop_
_publ_author_name
'Yue, Erlin'
'Cao, Furong'
'Zhang, Jun'
'Zhang, Wenjuan'
'Jiang, Youshu'
'Liang, Tongling'
'Sun, Wen-Hua'

_publ_section_title
;
 Bimetallic aluminum complexes bearing novel
 spiro-phenanthrene-monoketone/OH derivatives: synthesis, characterization
 and the ring-opening polymerization of \e-caprolactone
;
_journal_issue 22
_journal_name_full 'RSC Advances'
_journal_page_first 13274
_journal_page_last 13281
_journal_paper_doi 10.1039/D1RA01288F
_journal_volume 11
_journal_year 2021
_chemical_formula_sum 'C29 H33 N O'
_chemical_formula_weight 411.56
_space_group_crystal_system triclinic
_space_group_IT_number 2
_space_group_name_Hall '-P 1'
_space_group_name_H-M_alt 'P -1'
_atom_sites_solution_hydrogens mixed
_audit_creation_method SHELXL-2014
_audit_update_record
;
2021-02-16 deposited with the CCDC.	2021-03-23 downloaded from the CCDC.
;
_cell_angle_alpha 89.89(3)
_cell_angle_beta 85.67(3)
_cell_angle_gamma 82.32(3)
_cell_formula_units_Z 2
_cell_length_a 9.4813(19)
_cell_length_b 10.352(2)
_cell_length_c 12.040(2)
_cell_measurement_reflns_used 3825
_cell_measurement_temperature 173(2)
_cell_measurement_theta_max 27.4784
_cell_measurement_theta_min 2.6009
_cell_volume 1167.7(4)
_computing_structure_refinement 'SHELXL-2014 (Sheldrick, 2014)'
_diffrn_ambient_temperature 173(2)
_diffrn_measured_fraction_theta_full 0.990
_diffrn_measured_fraction_theta_max 0.983
_diffrn_measurement_device_type 'Saturn724+ CCD'
_diffrn_measurement_method '\w scans at fixed \c = 45\%'
_diffrn_radiation_type MoK\a
_diffrn_radiation_wavelength 0.71073
_diffrn_reflns_av_R_equivalents 0.0275
_diffrn_reflns_av_unetI/netI 0.0241
_diffrn_reflns_Laue_measured_fraction_full 0.990
_diffrn_reflns_Laue_measured_fraction_max 0.983
_diffrn_reflns_limit_h_max 12
_diffrn_reflns_limit_h_min -12
_diffrn_reflns_limit_k_max 13
_diffrn_reflns_limit_k_min -13
_diffrn_reflns_limit_l_max 15
_diffrn_reflns_limit_l_min -15
_diffrn_reflns_number 15234
_diffrn_reflns_point_group_measured_fraction_full 0.990
_diffrn_reflns_point_group_measured_fraction_max 0.983
_diffrn_reflns_theta_full 25.242
_diffrn_reflns_theta_max 27.514
_diffrn_reflns_theta_min 2.622
_diffrn_source 'sealed tube'
_exptl_absorpt_coefficient_mu 0.070
_exptl_absorpt_correction_T_max 1.0000
_exptl_absorpt_correction_T_min 0.8555
_exptl_absorpt_correction_type multi-scan
_exptl_crystal_colour Colorless
_exptl_crystal_density_diffrn 1.170
_exptl_crystal_description block
_exptl_crystal_F_000 444
_exptl_crystal_size_max 0.381
_exptl_crystal_size_mid 0.303
_exptl_crystal_size_min 0.279
_refine_diff_density_max 0.338
_refine_diff_density_min -0.244
_refine_diff_density_rms 0.038
_refine_ls_extinction_method none
_refine_ls_goodness_of_fit_ref 1.041
_refine_ls_hydrogen_treatment constr
_refine_ls_matrix_type full
_refine_ls_number_parameters 285
_refine_ls_number_reflns 5303
_refine_ls_number_restraints 0
_refine_ls_restrained_S_all 1.041
_refine_ls_R_factor_all 0.0600
_refine_ls_R_factor_gt 0.0568
_refine_ls_shift/su_max 0.000
_refine_ls_shift/su_mean 0.000
_refine_ls_structure_factor_coef Fsqd
_refine_ls_weighting_details 'w=1/[\s^2^(Fo^2^)+(0.0537P)^2^+0.5079P] where P=(Fo^2^+2Fc^2^)/3'
_refine_ls_weighting_scheme calc
_refine_ls_wR_factor_gt 0.1323
_refine_ls_wR_factor_ref 0.1345
_reflns_Friedel_coverage 0.000
_reflns_number_gt 5039
_reflns_number_total 5303
_reflns_threshold_expression 'I > 2\s(I)'
_cod_data_source_file d1ra01288f2.cif
_cod_data_source_block L5
_cod_original_cell_volume 1167.8(4)
_cod_database_code 7242621
_shelx_space_group_comment
;
The symmetry employed for this shelxl refinement is uniquely defined
by the following loop, which should always be used as a source of
symmetry information in preference to the above space-group names.
They are only intended as comments.
;
_shelx_estimated_absorpt_t_min 0.974
_shelx_estimated_absorpt_t_max 0.981
_shelxl_version_number 2014-3

loop_
_space_group_symop_operation_xyz
'x, y, z'
'-x, -y, -z'

loop_
_atom_site_label
_atom_site_type_symbol
_atom_site_fract_x
_atom_site_fract_y
_atom_site_fract_z
_atom_site_U_iso_or_equiv
_atom_site_adp_type
_atom_site_occupancy
_atom_site_site_symmetry_order
_atom_site_calc_flag
_atom_site_refinement_flags_posn
_atom_site_refinement_flags_adp
_atom_site_refinement_flags_occupancy
_atom_site_disorder_assembly
_atom_site_disorder_group
O1 O -0.00360(10) 0.86078(10) 0.59844(9) 0.0364(2) Uani 1 1 d . . . . .
H1 H -0.0219 0.9410 0.5864 0.055 Uiso 1 1 calc R U . . .
N1 N 0.21893(12) 0.91408(10) 0.42796(9) 0.0285(2) Uani 1 1 d . . . . .
H1A H 0.2645 0.9785 0.4468 0.034 Uiso 1 1 d R U . . .
C13 C 0.23359(13) 0.79938(12) 0.50203(11) 0.0260(3) Uani 1 1 d . . . . .
C26 C 0.19649(15) 0.94325(13) 0.67506(12) 0.0323(3) Uani 1 1 d . . . . .
H26A H 0.2995 0.9199 0.6848 0.039 Uiso 1 1 calc R U . . .
H26B H 0.1862 1.0206 0.6264 0.039 Uiso 1 1 calc R U . . .
C12 C 0.38937(14) 0.75683(12) 0.52695(11) 0.0277(3) Uani 1 1 d . . . . .
C6 C 0.29265(15) 0.62481(12) 0.67952(11) 0.0309(3) Uani 1 1 d . . . . .
C14 C 0.14410(14) 0.82897(12) 0.61451(11) 0.0284(3) Uani 1 1 d . . . . .
C5 C 0.15999(15) 0.70418(12) 0.68335(11) 0.0298(3) Uani 1 1 d . . . . .
C18 C 0.25487(14) 0.86443(13) 0.31795(12) 0.0306(3) Uani 1 1 d . . . . .
C11 C 0.50462(15) 0.79906(14) 0.46571(13) 0.0341(3) Uani 1 1 d . . . . .
H11 H 0.4880 0.8598 0.4074 0.041 Uiso 1 1 calc R U . . .
C7 C 0.41519(15) 0.66715(12) 0.61300(12) 0.0311(3) Uani 1 1 d . . . . .
C15 C 0.19050(14) 0.68775(12) 0.42709(11) 0.0286(3) Uani 1 1 d . . . . .
H15 H 0.2501 0.6037 0.4434 0.034 Uiso 1 1 calc R U . . .
C4 C 0.04585(17) 0.66797(14) 0.74984(13) 0.0376(3) Uani 1 1 d . . . . .
H4 H -0.0438 0.7218 0.7538 0.045 Uiso 1 1 calc R U . . .
C19 C 0.30237(16) 0.93208(14) 0.22565(13) 0.0370(3) Uani 1 1 d . . . . .
C20 C 0.32692(18) 0.86136(17) 0.12589(13) 0.0441(4) Uani 1 1 d . . . . .
H20 H 0.3593 0.9041 0.0608 0.053 Uiso 1 1 calc R U . . .
C17 C 0.23803(14) 0.73310(13) 0.31307(11) 0.0301(3) Uani 1 1 d . . . . .
C27 C 0.12007(17) 0.98113(14) 0.78839(12) 0.0372(3) Uani 1 1 d . . . . .
H27A H 0.0157 0.9934 0.7816 0.045 Uiso 1 1 calc R U . . .
H27B H 0.1422 0.9092 0.8413 0.045 Uiso 1 1 calc R U . . .
C8 C 0.55610(16) 0.62366(14) 0.63596(14) 0.0404(4) Uani 1 1 d . . . . .
H8 H 0.5740 0.5641 0.6950 0.049 Uiso 1 1 calc R U . . .
C2 C 0.1911(2) 0.47299(15) 0.80381(14) 0.0461(4) Uani 1 1 d . . . . .
H2 H 0.2008 0.3935 0.8439 0.055 Uiso 1 1 calc R U . . .
C1 C 0.30552(19) 0.50779(14) 0.73910(13) 0.0400(4) Uani 1 1 d . . . . .
H1B H 0.3940 0.4522 0.7347 0.048 Uiso 1 1 calc R U . . .
C16 C 0.03377(16) 0.66580(15) 0.43070(14) 0.0389(3) Uani 1 1 d . . . . .
H16A H 0.0031 0.6380 0.5055 0.058 Uiso 1 1 calc R U . . .
H16B H 0.0228 0.5982 0.3763 0.058 Uiso 1 1 calc R U . . .
H16C H -0.0250 0.7472 0.4126 0.058 Uiso 1 1 calc R U . . .
C21 C 0.30615(18) 0.73021(17) 0.11701(13) 0.0427(4) Uani 1 1 d . . . . .
C22 C 0.26124(15) 0.66661(14) 0.21240(12) 0.0358(3) Uani 1 1 d . . . . .
H22 H 0.2465 0.5778 0.2085 0.043 Uiso 1 1 calc R U . . .
C10 C 0.64443(16) 0.75327(15) 0.48892(15) 0.0426(4) Uani 1 1 d . . . . .
H10 H 0.7223 0.7822 0.4461 0.051 Uiso 1 1 calc R U . . .
C24 C 0.3307(2) 1.07180(16) 0.23879(15) 0.0470(4) Uani 1 1 d . . . . .
H24A H 0.2381 1.1268 0.2569 0.056 Uiso 1 1 calc R U . . .
H24B H 0.3886 1.0761 0.3035 0.056 Uiso 1 1 calc R U . . .
C3 C 0.0621(2) 0.55306(16) 0.81080(13) 0.0453(4) Uani 1 1 d . . . . .
H3 H -0.0159 0.5298 0.8573 0.054 Uiso 1 1 calc R U . . .
C28 C 0.1630(2) 1.10554(15) 0.83478(13) 0.0453(4) Uani 1 1 d . . . . .
H28A H 0.2667 1.0916 0.8443 0.054 Uiso 1 1 calc R U . . .
H28B H 0.1453 1.1760 0.7799 0.054 Uiso 1 1 calc R U . . .
C9 C 0.66943(16) 0.66591(16) 0.57415(16) 0.0453(4) Uani 1 1 d . . . . .
H9 H 0.7645 0.6349 0.5903 0.054 Uiso 1 1 calc R U . . .
C29 C 0.0841(2) 1.14945(18) 0.94515(15) 0.0551(5) Uani 1 1 d . . . . .
H29A H -0.0187 1.1646 0.9364 0.083 Uiso 1 1 calc R U . . .
H29B H 0.1159 1.2304 0.9695 0.083 Uiso 1 1 calc R U . . .
H29C H 0.1040 1.0818 1.0010 0.083 Uiso 1 1 calc R U . . .
C23 C 0.3320(2) 0.6593(2) 0.00616(15) 0.0609(5) Uani 1 1 d . . . . .
H23A H 0.2724 0.7059 -0.0481 0.091 Uiso 1 1 calc R U . . .
H23B H 0.3076 0.5706 0.0151 0.091 Uiso 1 1 calc R U . . .
H23C H 0.4328 0.6554 -0.0204 0.091 Uiso 1 1 calc R U . . .
C25 C 0.4050(3) 1.1301(2) 0.14123(18) 0.0764(7) Uani 1 1 d . . . . .
H25A H 0.3451 1.1344 0.0781 0.115 Uiso 1 1 calc R U . . .
H25B H 0.4962 1.0761 0.1209 0.115 Uiso 1 1 calc R U . . .
H25C H 0.4224 1.2183 0.1606 0.115 Uiso 1 1 calc R U . . .

loop_
_atom_site_aniso_label
_atom_site_aniso_U_11
_atom_site_aniso_U_22
_atom_site_aniso_U_33
_atom_site_aniso_U_23
_atom_site_aniso_U_13
_atom_site_aniso_U_12
O1 0.0264(5) 0.0285(5) 0.0520(6) 0.0017(4) 0.0043(4) 0.0006(4)
N1 0.0320(6) 0.0216(5) 0.0310(6) 0.0010(4) 0.0002(4) -0.0019(4)
C13 0.0262(6) 0.0210(6) 0.0298(6) 0.0003(5) -0.0009(5) -0.0009(4)
C26 0.0370(7) 0.0238(6) 0.0349(7) -0.0023(5) 0.0064(6) -0.0053(5)
C12 0.0272(6) 0.0227(6) 0.0325(7) -0.0056(5) -0.0020(5) -0.0005(5)
C6 0.0403(7) 0.0229(6) 0.0298(7) -0.0025(5) -0.0062(6) -0.0030(5)
C14 0.0272(6) 0.0233(6) 0.0333(7) 0.0002(5) 0.0033(5) -0.0018(5)
C5 0.0366(7) 0.0236(6) 0.0298(7) -0.0018(5) -0.0011(5) -0.0066(5)
C18 0.0294(6) 0.0297(7) 0.0316(7) -0.0005(5) -0.0009(5) -0.0002(5)
C11 0.0296(7) 0.0308(7) 0.0410(8) -0.0041(6) 0.0009(6) -0.0026(5)
C7 0.0329(7) 0.0232(6) 0.0361(7) -0.0060(5) -0.0056(5) 0.0017(5)
C15 0.0289(6) 0.0229(6) 0.0337(7) -0.0008(5) -0.0044(5) -0.0009(5)
C4 0.0427(8) 0.0334(7) 0.0381(8) 0.0010(6) 0.0008(6) -0.0126(6)
C19 0.0396(8) 0.0349(7) 0.0352(8) 0.0022(6) 0.0033(6) -0.0032(6)
C20 0.0502(9) 0.0479(9) 0.0330(8) 0.0024(7) 0.0040(7) -0.0063(7)
C17 0.0279(6) 0.0293(6) 0.0327(7) -0.0009(5) -0.0049(5) -0.0008(5)
C27 0.0452(8) 0.0298(7) 0.0353(8) -0.0039(6) 0.0081(6) -0.0067(6)
C8 0.0395(8) 0.0306(7) 0.0501(9) -0.0037(6) -0.0141(7) 0.0056(6)
C2 0.0753(12) 0.0287(7) 0.0385(8) 0.0063(6) -0.0137(8) -0.0169(7)
C1 0.0582(10) 0.0258(7) 0.0364(8) 0.0002(6) -0.0125(7) -0.0027(6)
C16 0.0352(7) 0.0383(8) 0.0451(9) -0.0022(6) -0.0039(6) -0.0118(6)
C21 0.0451(9) 0.0482(9) 0.0339(8) -0.0063(7) -0.0021(6) -0.0038(7)
C22 0.0357(7) 0.0347(7) 0.0369(8) -0.0055(6) -0.0058(6) -0.0022(6)
C10 0.0276(7) 0.0386(8) 0.0607(10) -0.0100(7) 0.0020(7) -0.0037(6)
C24 0.0555(10) 0.0360(8) 0.0473(9) 0.0029(7) 0.0135(8) -0.0077(7)
C3 0.0624(11) 0.0411(8) 0.0373(8) 0.0048(7) -0.0019(7) -0.0262(8)
C28 0.0675(11) 0.0327(8) 0.0357(8) -0.0059(6) 0.0076(7) -0.0125(7)
C9 0.0285(7) 0.0378(8) 0.0683(11) -0.0113(7) -0.0102(7) 0.0043(6)
C29 0.0748(13) 0.0451(9) 0.0443(10) -0.0121(8) 0.0085(9) -0.0109(9)
C23 0.0833(14) 0.0631(12) 0.0364(9) -0.0117(8) 0.0030(9) -0.0141(10)
C25 0.115(2) 0.0694(14) 0.0526(12) 0.0014(10) 0.0116(12) -0.0488(14)

loop_
_atom_type_symbol
_atom_type_description
_atom_type_scat_dispersion_real
_atom_type_scat_dispersion_imag
_atom_type_scat_source
C C 0.0033 0.0016 'International Tables Vol C Tables 4.2.6.8 and 6.1.1.4'
H H 0.0000 0.0000 'International Tables Vol C Tables 4.2.6.8 and 6.1.1.4'
N N 0.0061 0.0033 'International Tables Vol C Tables 4.2.6.8 and 6.1.1.4'
O O 0.0106 0.0060 'International Tables Vol C Tables 4.2.6.8 and 6.1.1.4'

loop_
_geom_angle_atom_site_label_1
_geom_angle_atom_site_label_2
_geom_angle_atom_site_label_3
_geom_angle
_geom_angle_site_symmetry_1
_geom_angle_site_symmetry_3
_geom_angle_publ_flag
C18 N1 C13 105.86(10) . . ?
N1 C13 C12 112.06(11) . . ?
N1 C13 C14 110.92(10) . . ?
C12 C13 C14 108.12(11) . . ?
N1 C13 C15 102.75(10) . . ?
C12 C13 C15 106.23(10) . . ?
C14 C13 C15 116.70(11) . . ?
C27 C26 C14 115.81(12) . . ?
C11 C12 C7 119.12(13) . . ?
C11 C12 C13 123.08(12) . . ?
C7 C12 C13 117.75(12) . . ?
C1 C6 C5 119.33(14) . . ?
C1 C6 C7 121.67(13) . . ?
C5 C6 C7 119.00(12) . . ?
O1 C14 C5 107.02(11) . . ?
O1 C14 C26 109.40(11) . . ?
C5 C14 C26 111.61(11) . . ?
O1 C14 C13 111.32(11) . . ?
C5 C14 C13 107.43(10) . . ?
C26 C14 C13 110.04(11) . . ?
C4 C5 C6 119.32(13) . . ?
C4 C5 C14 121.26(13) . . ?
C6 C5 C14 119.42(12) . . ?
C19 C18 C17 122.55(13) . . ?
C19 C18 N1 127.07(13) . . ?
C17 C18 N1 110.38(12) . . ?
C12 C11 C10 120.80(14) . . ?
C8 C7 C12 119.23(14) . . ?
C8 C7 C6 121.74(13) . . ?
C12 C7 C6 118.99(12) . . ?
C17 C15 C16 109.96(12) . . ?
C17 C15 C13 100.41(10) . . ?
C16 C15 C13 118.96(12) . . ?
C5 C4 C3 120.35(15) . . ?
C18 C19 C20 115.78(14) . . ?
C18 C19 C24 119.87(14) . . ?
C20 C19 C24 124.29(14) . . ?
C19 C20 C21 123.21(15) . . ?
C22 C17 C18 120.03(14) . . ?
C22 C17 C15 130.34(13) . . ?
C18 C17 C15 109.61(12) . . ?
C28 C27 C26 112.45(12) . . ?
C9 C8 C7 121.01(15) . . ?
C1 C2 C3 120.23(14) . . ?
C2 C1 C6 120.50(15) . . ?
C22 C21 C20 118.58(14) . . ?
C22 C21 C23 120.58(16) . . ?
C20 C21 C23 120.84(16) . . ?
C17 C22 C21 119.77(14) . . ?
C9 C10 C11 119.94(15) . . ?
C25 C24 C19 116.69(16) . . ?
C2 C3 C4 120.19(15) . . ?
C29 C28 C27 113.87(14) . . ?
C10 C9 C8 119.89(14) . . ?

loop_
_geom_bond_atom_site_label_1
_geom_bond_atom_site_label_2
_geom_bond_distance
_geom_bond_site_symmetry_2
_geom_bond_publ_flag
O1 C14 1.4228(16) . ?
N1 C18 1.4221(18) . ?
N1 C13 1.4815(16) . ?
C13 C12 1.5356(18) . ?
C13 C14 1.5513(19) . ?
C13 C15 1.5818(18) . ?
C26 C27 1.522(2) . ?
C26 C14 1.5469(19) . ?
C12 C11 1.390(2) . ?
C12 C7 1.403(2) . ?
C6 C1 1.4025(19) . ?
C6 C5 1.405(2) . ?
C6 C7 1.476(2) . ?
C14 C5 1.5301(18) . ?
C5 C4 1.389(2) . ?
C18 C19 1.391(2) . ?
C18 C17 1.3917(19) . ?
C11 C10 1.396(2) . ?
C7 C8 1.400(2) . ?
C15 C17 1.506(2) . ?
C15 C16 1.5304(19) . ?
C4 C3 1.394(2) . ?
C19 C20 1.396(2) . ?
C19 C24 1.517(2) . ?
C20 C21 1.403(2) . ?
C17 C22 1.383(2) . ?
C27 C28 1.521(2) . ?
C8 C9 1.380(2) . ?
C2 C1 1.375(2) . ?
C2 C3 1.380(3) . ?
C21 C22 1.390(2) . ?
C21 C23 1.512(2) . ?
C10 C9 1.380(3) . ?
C24 C25 1.492(2) . ?
C28 C29 1.514(2) . ?

loop_
_geom_torsion_atom_site_label_1
_geom_torsion_atom_site_label_2
_geom_torsion_atom_site_label_3
_geom_torsion_atom_site_label_4
_geom_torsion
_geom_torsion_site_symmetry_1
_geom_torsion_site_symmetry_2
_geom_torsion_site_symmetry_3
_geom_torsion_site_symmetry_4
_geom_torsion_publ_flag
C18 N1 C13 C12 81.26(13) . . . . ?
C18 N1 C13 C14 -157.80(11) . . . . ?
C18 N1 C13 C15 -32.37(12) . . . . ?
N1 C13 C12 C11 -15.17(17) . . . . ?
C14 C13 C12 C11 -137.71(13) . . . . ?
C15 C13 C12 C11 96.30(14) . . . . ?
N1 C13 C12 C7 167.39(11) . . . . ?
C14 C13 C12 C7 44.84(15) . . . . ?
C15 C13 C12 C7 -81.14(14) . . . . ?
C27 C26 C14 O1 58.72(16) . . . . ?
C27 C26 C14 C5 -59.52(16) . . . . ?
C27 C26 C14 C13 -178.68(12) . . . . ?
N1 C13 C14 O1 60.66(14) . . . . ?
C12 C13 C14 O1 -176.10(10) . . . . ?
C15 C13 C14 O1 -56.52(14) . . . . ?
N1 C13 C14 C5 177.52(10) . . . . ?
C12 C13 C14 C5 -59.24(13) . . . . ?
C15 C13 C14 C5 60.34(14) . . . . ?
N1 C13 C14 C26 -60.80(14) . . . . ?
C12 C13 C14 C26 62.44(13) . . . . ?
C15 C13 C14 C26 -177.97(11) . . . . ?
C1 C6 C5 C4 2.8(2) . . . . ?
C7 C6 C5 C4 -177.06(13) . . . . ?
C1 C6 C5 C14 -177.43(12) . . . . ?
C7 C6 C5 C14 2.77(19) . . . . ?
O1 C14 C5 C4 -22.56(17) . . . . ?
C26 C14 C5 C4 97.10(15) . . . . ?
C13 C14 C5 C4 -142.20(13) . . . . ?
O1 C14 C5 C6 157.62(12) . . . . ?
C26 C14 C5 C6 -82.73(15) . . . . ?
C13 C14 C5 C6 37.97(16) . . . . ?
C13 N1 C18 C19 -157.08(14) . . . . ?
C13 N1 C18 C17 22.11(14) . . . . ?
C7 C12 C11 C10 0.1(2) . . . . ?
C13 C12 C11 C10 -177.36(13) . . . . ?
C11 C12 C7 C8 0.77(19) . . . . ?
C13 C12 C7 C8 178.32(12) . . . . ?
C11 C12 C7 C6 178.61(12) . . . . ?
C13 C12 C7 C6 -3.84(17) . . . . ?
C1 C6 C7 C8 -23.9(2) . . . . ?
C5 C6 C7 C8 155.87(13) . . . . ?
C1 C6 C7 C12 158.28(13) . . . . ?
C5 C6 C7 C12 -21.91(19) . . . . ?
N1 C13 C15 C17 30.16(12) . . . . ?
C12 C13 C15 C17 -87.68(12) . . . . ?
C14 C13 C15 C17 151.73(11) . . . . ?
N1 C13 C15 C16 -89.74(14) . . . . ?
C12 C13 C15 C16 152.43(12) . . . . ?
C14 C13 C15 C16 31.84(17) . . . . ?
C6 C5 C4 C3 -1.0(2) . . . . ?
C14 C5 C4 C3 179.18(13) . . . . ?
C17 C18 C19 C20 2.5(2) . . . . ?
N1 C18 C19 C20 -178.39(14) . . . . ?
C17 C18 C19 C24 -174.67(14) . . . . ?
N1 C18 C19 C24 4.4(2) . . . . ?
C18 C19 C20 C21 -0.1(2) . . . . ?
C24 C19 C20 C21 176.91(16) . . . . ?
C19 C18 C17 C22 -3.6(2) . . . . ?
N1 C18 C17 C22 177.14(12) . . . . ?
C19 C18 C17 C15 177.96(13) . . . . ?
N1 C18 C17 C15 -1.28(15) . . . . ?
C16 C15 C17 C22 -70.28(18) . . . . ?
C13 C15 C17 C22 163.52(14) . . . . ?
C16 C15 C17 C18 107.92(13) . . . . ?
C13 C15 C17 C18 -18.28(13) . . . . ?
C14 C26 C27 C28 -171.89(13) . . . . ?
C12 C7 C8 C9 -1.1(2) . . . . ?
C6 C7 C8 C9 -178.89(14) . . . . ?
C3 C2 C1 C6 0.0(2) . . . . ?
C5 C6 C1 C2 -2.3(2) . . . . ?
C7 C6 C1 C2 177.53(13) . . . . ?
C19 C20 C21 C22 -1.1(3) . . . . ?
C19 C20 C21 C23 178.89(17) . . . . ?
C18 C17 C22 C21 2.2(2) . . . . ?
C15 C17 C22 C21 -179.74(14) . . . . ?
C20 C21 C22 C17 0.1(2) . . . . ?
C23 C21 C22 C17 -179.96(15) . . . . ?
C12 C11 C10 C9 -0.6(2) . . . . ?
C18 C19 C24 C25 169.68(18) . . . . ?
C20 C19 C24 C25 -7.2(3) . . . . ?
C1 C2 C3 C4 1.8(2) . . . . ?
C5 C4 C3 C2 -1.3(2) . . . . ?
C26 C27 C28 C29 177.42(15) . . . . ?
C11 C10 C9 C8 0.2(2) . . . . ?
C7 C8 C9 C10 0.6(2) . . . . ?
